data_7126375
loop_
_publ_author_name
'Jacob, Samuel I.'
'Douair, Iskander'
'Wu, Guang'
'Maron, Laurent'
'M\'enard, Gabriel'

_publ_section_title
;
 A tetranuclear nickel cluster isolated in multiple high-valent states.
;
_journal_issue 59
_journal_name_full 'Chemical communications (Cambridge, England)'
_journal_page_first 8182
_journal_page_last 8185
_journal_paper_doi 10.1039/d0cc01699c
_journal_volume 56
_journal_year 2020
_chemical_formula_moiety 'C82 H59 N8 Ni4 O6, 4(C H2 Cl2), C3 H3, F6 P'
_chemical_formula_sum 'C89 H70 Cl8 F6 N8 Ni4 O6 P'
_chemical_formula_weight 2010.96
_space_group_crystal_system triclinic
_space_group_IT_number 2
_space_group_name_Hall '-P 1'
_space_group_name_H-M_alt 'P -1'
_symmetry_Int_Tables_number 2
_audit_creation_date 2019-12-15
_audit_creation_method
;
Olex2 1.2
(compiled 2018.04.03 svn.r3497 for OlexSys, GUI svn.r5486)
;
_audit_update_record
;
2020-01-15 deposited with the CCDC.	2020-04-07 downloaded from the CCDC.
;
_cell_angle_alpha 112.704(2)
_cell_angle_beta 92.701(3)
_cell_angle_gamma 103.281(3)
_cell_formula_units_Z 2
_cell_length_a 14.2332(15)
_cell_length_b 16.4798(17)
_cell_length_c 19.285(2)
_cell_measurement_reflns_used 1591
_cell_measurement_temperature 110(2)
_cell_measurement_theta_max 17.8
_cell_measurement_theta_min 2.54
_cell_volume 4014.6(7)
_computing_cell_refinement 'SAINT v8.34A (Bruker, 2013)'
_computing_data_reduction 'SAINT v8.34A (Bruker, 2013)'
_computing_molecular_graphics 'Olex2 (Dolomanov et al., 2009)'
_computing_publication_material 'Olex2 (Dolomanov et al., 2009)'
_computing_structure_refinement 'olex2.refine (Bourhis et al., 2015)'
_diffrn_ambient_temperature 109.99
_diffrn_measured_fraction_theta_full 0.980
_diffrn_measured_fraction_theta_max 0.980
_diffrn_measurement_device_type 'Bruker APEX-II CCD'
_diffrn_measurement_method '\f and \w scans'
_diffrn_radiation_type 'Mo K\a'
_diffrn_radiation_wavelength 0.71073
_diffrn_reflns_av_R_equivalents 0.1472
_diffrn_reflns_av_unetI/netI 0.2996
_diffrn_reflns_limit_h_max 16
_diffrn_reflns_limit_h_min -16
_diffrn_reflns_limit_k_max 19
_diffrn_reflns_limit_k_min -19
_diffrn_reflns_limit_l_max 21
_diffrn_reflns_limit_l_min -22
_diffrn_reflns_number 28568
_diffrn_reflns_point_group_measured_fraction_full 0.980
_diffrn_reflns_point_group_measured_fraction_max 0.980
_diffrn_reflns_theta_full 24.8260
_diffrn_reflns_theta_max 24.826
_diffrn_reflns_theta_min 1.158
_diffrn_standards_number 0
_exptl_absorpt_coefficient_mu 1.287
_exptl_absorpt_correction_T_max 0.7451
_exptl_absorpt_correction_T_min 0.5907
_exptl_absorpt_correction_type multi-scan
_exptl_absorpt_process_details
;
SADABS-2014/5 (Bruker,2014/5) was used for absorption correction.
wR2(int) was 0.0756 before and 0.0610 after correction.
The Ratio of minimum to maximum transmission is 0.7928.
The \l/2 correction factor is 0.00150.
;
_exptl_crystal_colour dark_brown
_exptl_crystal_density_diffrn 1.6634
_exptl_crystal_description plate
_exptl_crystal_F_000 2056.2096
_exptl_crystal_size_max 0.25
_exptl_crystal_size_mid 0.15
_exptl_crystal_size_min 0.05
_refine_diff_density_max 2.3704
_refine_diff_density_min -2.4123
_refine_diff_density_rms 0.4736
_refine_ls_d_res_high 0.8464
_refine_ls_d_res_low 17.5856
_refine_ls_goodness_of_fit_ref 1.0202
_refine_ls_hydrogen_treatment constr
_refine_ls_matrix_type full
_refine_ls_number_constraints 133
_refine_ls_number_parameters 1073
_refine_ls_number_reflns 13601
_refine_ls_number_restraints 0
_refine_ls_restrained_S_all 1.0202
_refine_ls_R_factor_all 0.2391
_refine_ls_R_factor_gt 0.0905
_refine_ls_shift/su_max 0.0171
_refine_ls_shift/su_mean 0.0010
_refine_ls_structure_factor_coef Fsqd
_refine_ls_weighting_details 'w=1/[\s^2^(Fo^2^)+(0.0699P)^2^] where P=(Fo^2^+2Fc^2^)/3'
_refine_ls_weighting_scheme calc
_refine_ls_wR_factor_gt 0.1576
_refine_ls_wR_factor_ref 0.2162
_reflns_Friedel_coverage 0.0
_reflns_limit_h_max 16
_reflns_limit_h_min -16
_reflns_limit_k_max 17
_reflns_limit_k_min -19
_reflns_limit_l_max 22
_reflns_limit_l_min 0
_reflns_number_gt 5496
_reflns_number_total 13601
_reflns_threshold_expression I>=2u(I)
_cod_data_source_file d0cc01699c2.cif
_cod_data_source_block final
_cod_depositor_comments 'Adding full bibliography for 7126375--7126378.cif.'
_cod_database_code 7126375
_olex2_refinement_description
;
1. Fixed Uiso
 At 1.2 times of:
  All C(H) groups, All C(H,H) groups, All N(H) groups
 At 1.5 times of:
  All C(H,H,H) groups
2. Uiso/Uaniso restraints and constraints
Uanis(C50) = Uanis(C53)
Uanis(C1) = Uanis(C32)
Uanis(C5) = Uanis(C8)
Uanis(N6) = Uanis(N1)
Uanis(C69) = Uanis(C58)
3.a Ternary CH refined with riding coordinates:
 N6(H6a), N1(H1), N4(H4), N5(H5a)
3.b Secondary CH2 refined with riding coordinates:
 C83(H83a,H83b), C84(H84a,H84b), C85(H85a,H85b), C86(H86a,H86b)
3.c Aromatic/amide H refined with riding coordinates:
 C3(H3), C5(H5), C6(H6), C7(H7), C8(H8), C10(H10), C12(H12), C13(H13),
 C15(H15), C16(H16), C17(H17), C26(H26), C27(H27), C28(H28), C30(H30), C31(H31),
  C34(H34), C35(H35), C37(H37), C38(H38), C39(H39), C40(H40), C45(H45),
 C47(H47), C48(H48), C50(H50), C51(H51), C52(H52), C53(H53), C58(H58), C59(H59),
  C60(H60), C67(H67), C68(H68), C69(H69), C71(H71), C72(H72), C75(H75),
 C76(H76), C78(H78), C79(H79), C80(H80), C81(H81), C87(H87), C88(H88), C89(H89)
3.d Idealised Me refined as rotating group:
 C21(H21a,H21b,H21c), C22(H22a,H22b,H22c), C62(H62a,H62b,H62c), C63(H63a,H63b,
 H63c)
;
_olex2_submission_special_instructions 'No special instructions were received'

loop_
_space_group_symop_id
_space_group_symop_operation_xyz
1 x,y,z
2 -x,-y,-z

loop_
_atom_site_label
_atom_site_type_symbol
_atom_site_fract_x
_atom_site_fract_y
_atom_site_fract_z
_atom_site_U_iso_or_equiv
_atom_site_adp_type
_atom_site_occupancy
_atom_site_refinement_flags_posn
C1 C 0.3639(7) 0.3852(8) 0.8969(6) 0.020(2) Uani 1.000000 .
C2 C 0.2933(7) 0.3063(7) 0.8478(6) 0.016(3) Uani 1.000000 .
C3 C 0.2874(7) 0.2710(8) 0.7676(6) 0.021(3) Uani 1.000000 .
H3 H 0.2402(7) 0.2144(8) 0.7394(6) 0.025(3) Uiso 1.000000 R
C4 C 0.3282(7) 0.2658(7) 0.6478(6) 0.017(3) Uani 1.000000 .
C5 C 0.2559(8) 0.1915(7) 0.5988(6) 0.023(2) Uani 1.000000 .
H5 H 0.2019(8) 0.1656(7) 0.6177(6) 0.027(3) Uiso 1.000000 R
C6 C 0.2616(8) 0.1547(8) 0.5225(6) 0.028(3) Uani 1.000000 .
H6 H 0.2103(8) 0.1046(8) 0.4888(6) 0.033(4) Uiso 1.000000 R
C7 C 0.3414(8) 0.1898(8) 0.4940(7) 0.031(3) Uani 1.000000 .
H7 H 0.3474(8) 0.1617(8) 0.4418(7) 0.037(4) Uiso 1.000000 R
C8 C 0.4111(8) 0.2658(7) 0.5431(6) 0.023(2) Uani 1.000000 .
H8 H 0.4661(8) 0.2907(7) 0.5244(6) 0.027(3) Uiso 1.000000 R
C9 C 0.4034(8) 0.3067(8) 0.6186(6) 0.021(3) Uani 1.000000 .
C10 C 0.2238(7) 0.2590(8) 0.8797(6) 0.021(3) Uani 1.000000 .
H10 H 0.1781(7) 0.2034(8) 0.8470(6) 0.025(3) Uiso 1.000000 R
C11 C 0.2216(7) 0.2918(8) 0.9561(6) 0.024(3) Uani 1.000000 .
C12 C 0.2927(7) 0.3720(8) 1.0047(6) 0.023(3) Uani 1.000000 .
H12 H 0.2928(7) 0.3950(8) 1.0581(6) 0.028(4) Uiso 1.000000 R
C13 C 0.3628(7) 0.4177(7) 0.9747(6) 0.017(3) Uani 1.000000 .
H13 H 0.4104(7) 0.4717(7) 1.0079(6) 0.021(3) Uiso 1.000000 R
C14 C 0.1471(7) 0.2459(8) 0.9906(6) 0.022(3) Uani 1.000000 .
C15 C 0.1732(8) 0.2302(8) 1.0535(6) 0.028(3) Uani 1.000000 .
H15 H 0.2395(8) 0.2516(8) 1.0771(6) 0.034(4) Uiso 1.000000 R
C16 C 0.1026(8) 0.1830(8) 1.0827(6) 0.028(3) Uani 1.000000 .
H16 H 0.1214(8) 0.1728(8) 1.1259(6) 0.034(4) Uiso 1.000000 R
C17 C 0.0078(8) 0.1518(8) 1.0499(7) 0.029(3) Uani 1.000000 .
H17 H -0.0383(8) 0.1181(8) 1.0696(7) 0.035(4) Uiso 1.000000 R
C18 C -0.0241(8) 0.1679(8) 0.9879(6) 0.024(3) Uani 1.000000 .
C19 C 0.0484(8) 0.2155(8) 0.9591(6) 0.025(3) Uani 1.000000 .
C20 C -0.1312(7) 0.1306(8) 0.9497(6) 0.023(3) Uani 1.000000 .
C21 C -0.1966(8) 0.1672(9) 1.0093(7) 0.038(4) Uani 1.000000 .
H21a H -0.181(4) 0.155(4) 1.0539(18) 0.058(5) Uiso 1.000000 GR
H21b H -0.185(4) 0.2331(12) 1.025(3) 0.058(5) Uiso 1.000000 GR
H21c H -0.2653(8) 0.136(4) 0.9873(15) 0.058(5) Uiso 1.000000 GR
C22 C -0.1576(8) 0.0259(8) 0.9168(6) 0.039(4) Uani 1.000000 .
H22a H -0.115(3) 0.0039(8) 0.879(3) 0.059(5) Uiso 1.000000 GR
H22b H -0.149(5) 0.0060(8) 0.9578(8) 0.059(5) Uiso 1.000000 GR
H22c H -0.2258(16) 0.0010(8) 0.892(3) 0.059(5) Uiso 1.000000 GR
C23 C -0.1460(7) 0.1608(8) 0.8853(6) 0.021(3) Uani 1.000000 .
C24 C -0.0675(7) 0.2116(7) 0.8644(6) 0.019(3) Uani 1.000000 .
C25 C -0.0798(7) 0.2351(7) 0.8030(6) 0.020(3) Uani 1.000000 .
C26 C -0.1716(7) 0.2033(7) 0.7597(6) 0.024(3) Uani 1.000000 .
H26 H -0.1806(7) 0.2168(7) 0.7166(6) 0.029(4) Uiso 1.000000 R
C27 C -0.2509(7) 0.1521(8) 0.7779(7) 0.031(3) Uani 1.000000 .
H27 H -0.3133(7) 0.1296(8) 0.7475(7) 0.037(4) Uiso 1.000000 R
C28 C -0.2359(8) 0.1349(8) 0.8422(7) 0.029(3) Uani 1.000000 .
H28 H -0.2906(8) 0.1036(8) 0.8570(7) 0.035(4) Uiso 1.000000 R
C29 C 0.0041(8) 0.2911(8) 0.7820(6) 0.022(3) Uani 1.000000 .
C30 C 0.0132(7) 0.2652(8) 0.7043(6) 0.021(3) Uani 1.000000 .
H30 H -0.0336(7) 0.2137(8) 0.6673(6) 0.026(4) Uiso 1.000000 R
C31 C 0.0882(7) 0.3127(8) 0.6810(6) 0.026(3) Uani 1.000000 .
H31 H 0.0925(7) 0.2933(8) 0.6283(6) 0.031(4) Uiso 1.000000 R
C32 C 0.1575(7) 0.3882(8) 0.7332(6) 0.020(2) Uani 1.000000 .
C33 C 0.1505(7) 0.4175(8) 0.8127(7) 0.022(3) Uani 1.000000 .
C34 C 0.0714(7) 0.3661(7) 0.8339(6) 0.020(3) Uani 1.000000 .
H34 H 0.0652(7) 0.3849(7) 0.8862(6) 0.024(3) Uiso 1.000000 R
C35 C 0.2201(7) 0.4920(8) 0.8699(6) 0.021(3) Uani 1.000000 .
H35 H 0.2097(7) 0.5078(8) 0.9213(6) 0.025(3) Uiso 1.000000 R
C36 C 0.3635(7) 0.6148(8) 0.9193(6) 0.020(3) Uani 1.000000 .
C37 C 0.3583(8) 0.6414(8) 0.9959(6) 0.023(3) Uani 1.000000 .
H37 H 0.3072(8) 0.6082(8) 1.0124(6) 0.028(4) Uiso 1.000000 R
C38 C 0.4273(8) 0.7159(8) 1.0481(7) 0.031(3) Uani 1.000000 .
H38 H 0.4233(8) 0.7361(8) 1.1008(7) 0.037(4) Uiso 1.000000 R
C39 C 0.5047(8) 0.7623(8) 1.0221(7) 0.037(4) Uani 1.000000 .
H39 H 0.5545(8) 0.8121(8) 1.0580(7) 0.044(4) Uiso 1.000000 R
C40 C 0.5087(7) 0.7366(8) 0.9470(7) 0.024(3) Uani 1.000000 .
H40 H 0.5598(7) 0.7701(8) 0.9307(7) 0.029(4) Uiso 1.000000 R
C41 C 0.4399(7) 0.6629(8) 0.8938(7) 0.020(3) Uani 1.000000 .
C42 C 0.6640(7) 0.4935(8) 0.5723(6) 0.020(3) Uani 1.000000 .
C43 C 0.6622(7) 0.5731(7) 0.5609(6) 0.017(3) Uani 1.000000 .
C44 C 0.5849(7) 0.6148(8) 0.5781(6) 0.022(3) Uani 1.000000 .
C45 C 0.7428(7) 0.6160(8) 0.5344(6) 0.019(3) Uani 1.000000 .
H45 H 0.7411(7) 0.6696(8) 0.5274(6) 0.023(3) Uiso 1.000000 R
C46 C 0.8218(7) 0.5827(7) 0.5189(6) 0.017(3) Uani 1.000000 .
C47 C 0.8233(7) 0.5032(8) 0.5295(6) 0.024(3) Uani 1.000000 .
H47 H 0.8783(7) 0.4792(8) 0.5196(6) 0.029(4) Uiso 1.000000 R
C48 C 0.7449(7) 0.4588(8) 0.5544(6) 0.024(3) Uani 1.000000 .
H48 H 0.7465(7) 0.4040(8) 0.5593(6) 0.029(4) Uiso 1.000000 R
C49 C 0.4331(8) 0.6325(8) 0.6219(6) 0.019(3) Uani 1.000000 .
C50 C 0.4309(8) 0.7092(8) 0.6109(6) 0.027(2) Uani 1.000000 .
H50 H 0.4832(8) 0.7380(8) 0.5922(6) 0.033(3) Uiso 1.000000 R
C51 C 0.3524(8) 0.7438(8) 0.6272(6) 0.025(3) Uani 1.000000 .
H51 H 0.3520(8) 0.7990(8) 0.6224(6) 0.030(4) Uiso 1.000000 R
C52 C 0.2726(8) 0.6999(9) 0.6508(7) 0.036(3) Uani 1.000000 .
H52 H 0.2167(8) 0.7227(9) 0.6591(7) 0.043(4) Uiso 1.000000 R
C53 C 0.2764(8) 0.6226(8) 0.6620(6) 0.027(2) Uani 1.000000 .
H53 H 0.2236(8) 0.5927(8) 0.6795(6) 0.033(3) Uiso 1.000000 R
C54 C 0.3569(8) 0.5892(8) 0.6479(6) 0.026(3) Uani 1.000000 .
C55 C 0.9114(7) 0.6286(8) 0.4942(6) 0.019(3) Uani 1.000000 .
C56 C 0.9536(7) 0.7220(8) 0.5263(6) 0.018(3) Uani 1.000000 .
C57 C 1.0417(7) 0.7599(8) 0.5059(7) 0.023(3) Uani 1.000000 .
C58 C 1.0809(8) 0.7050(9) 0.4525(7) 0.028(2) Uani 1.000000 .
H58 H 1.1405(8) 0.7306(9) 0.4392(7) 0.033(3) Uiso 1.000000 R
C59 C 1.0387(8) 0.6126(9) 0.4157(7) 0.033(3) Uani 1.000000 .
H59 H 1.0673(8) 0.5760(9) 0.3759(7) 0.039(4) Uiso 1.000000 R
C60 C 0.9535(7) 0.5725(8) 0.4368(7) 0.027(3) Uani 1.000000 .
H60 H 0.9247(7) 0.5085(8) 0.4127(7) 0.033(4) Uiso 1.000000 R
C61 C 1.0885(7) 0.8624(8) 0.5457(6) 0.024(3) Uani 1.000000 .
C62 C 1.1926(7) 0.8782(9) 0.5837(7) 0.039(4) Uani 1.000000 .
H62a H 1.2248(19) 0.9439(9) 0.608(3) 0.059(5) Uiso 1.000000 GR
H62b H 1.1892(8) 0.853(4) 0.622(3) 0.059(5) Uiso 1.000000 GR
H62c H 1.2299(17) 0.848(4) 0.5451(10) 0.059(5) Uiso 1.000000 GR
C63 C 1.0960(8) 0.9054(8) 0.4858(7) 0.039(4) Uani 1.000000 .
H63a H 1.0303(8) 0.897(4) 0.462(3) 0.058(6) Uiso 1.000000 GR
H63b H 1.129(5) 0.9708(12) 0.5113(9) 0.058(6) Uiso 1.000000 GR
H63c H 1.133(4) 0.875(3) 0.447(2) 0.058(6) Uiso 1.000000 GR
C64 C 1.0332(7) 0.9123(8) 0.6048(6) 0.020(3) Uani 1.000000 .
C65 C 0.9454(7) 0.8647(8) 0.6206(6) 0.020(3) Uani 1.000000 .
C66 C 0.8950(7) 0.9112(8) 0.6767(6) 0.019(3) Uani 1.000000 .
C67 C 0.9274(7) 1.0025(8) 0.7135(7) 0.030(3) Uani 1.000000 .
H67 H 0.8912(7) 1.0351(8) 0.7493(7) 0.037(4) Uiso 1.000000 R
C68 C 1.0140(8) 1.0498(8) 0.6993(6) 0.029(3) Uani 1.000000 .
H68 H 1.0379(8) 1.1141(8) 0.7268(6) 0.034(4) Uiso 1.000000 R
C69 C 1.0634(8) 1.0042(9) 0.6467(7) 0.028(2) Uani 1.000000 .
H69 H 1.1223(8) 1.0378(9) 0.6384(7) 0.033(3) Uiso 1.000000 R
C70 C 0.8092(7) 0.8589(7) 0.6984(6) 0.018(3) Uani 1.000000 .
C71 C 0.7242(7) 0.8889(8) 0.7132(6) 0.021(3) Uani 1.000000 .
H71 H 0.7195(7) 0.9421(8) 0.7065(6) 0.026(3) Uiso 1.000000 R
C72 C 0.6472(8) 0.8431(7) 0.7371(6) 0.022(3) Uani 1.000000 .
H72 H 0.5905(8) 0.8646(7) 0.7456(6) 0.027(3) Uiso 1.000000 R
C73 C 0.6526(7) 0.7646(8) 0.7488(6) 0.024(3) Uani 1.000000 .
C74 C 0.7370(8) 0.7331(8) 0.7344(6) 0.021(3) Uani 1.000000 .
C75 C 0.8137(7) 0.7834(7) 0.7091(6) 0.021(3) Uani 1.000000 .
H75 H 0.8706(7) 0.7625(7) 0.6993(6) 0.025(4) Uiso 1.000000 R
C76 C 0.7525(8) 0.6547(8) 0.7414(6) 0.028(3) Uani 1.000000 .
H76 H 0.8115(8) 0.6390(8) 0.7286(6) 0.034(4) Uiso 1.000000 R
C77 C 0.7109(8) 0.5249(7) 0.7723(6) 0.019(3) Uani 1.000000 .
C78 C 0.7929(8) 0.4942(8) 0.7556(6) 0.026(3) Uani 1.000000 .
H78 H 0.8417(8) 0.5230(8) 0.7343(6) 0.031(4) Uiso 1.000000 R
C79 C 0.8022(8) 0.4222(9) 0.7701(7) 0.034(3) Uani 1.000000 .
H79 H 0.8576(8) 0.3995(9) 0.7576(7) 0.041(4) Uiso 1.000000 R
C80 C 0.7322(8) 0.3803(9) 0.8031(6) 0.033(3) Uani 1.000000 .
H80 H 0.7414(8) 0.3311(9) 0.8144(6) 0.039(4) Uiso 1.000000 R
C81 C 0.6510(8) 0.4098(9) 0.8190(6) 0.032(3) Uani 1.000000 .
H81 H 0.6024(8) 0.3805(9) 0.8401(6) 0.038(4) Uiso 1.000000 R
C82 C 0.6395(7) 0.4839(8) 0.8040(6) 0.019(3) Uani 1.000000 .
C83 C 0.5765(11) 0.1260(10) 0.5564(11) 0.087(6) Uani 1.000000 .
H83a H 0.5221(11) 0.1183(10) 0.5854(11) 0.105(7) Uiso 1.000000 R
H83b H 0.5478(11) 0.1115(10) 0.5038(11) 0.105(7) Uiso 1.000000 R
C84 C 0.0708(9) 0.6840(9) 0.7825(7) 0.047(4) Uani 1.000000 .
H84a H 0.1381(9) 0.7227(9) 0.7900(7) 0.056(5) Uiso 1.000000 R
H84b H 0.0350(9) 0.7198(9) 0.8203(7) 0.056(5) Uiso 1.000000 R
C85 C 0.1820(15) 1.0010(13) 0.8280(11) 0.153(11) Uani 1.000000 .
H85a H 0.2335(15) 1.0026(13) 0.7955(11) 0.183(14) Uiso 1.000000 R
H85b H 0.1468(15) 1.0455(13) 0.8262(11) 0.183(14) Uiso 1.000000 R
C86 C 0.4497(14) 0.9397(18) 0.8721(16) 0.180(12) Uani 1.000000 .
H86a H 0.4558(14) 0.9466(18) 0.8236(16) 0.216(14) Uiso 1.000000 R
H86b H 0.4213(14) 0.9883(18) 0.9043(16) 0.216(14) Uiso 1.000000 R
C87 C 0.9439(11) 0.5193(12) 0.9520(8) 0.054(4) Uani 1.000000 .
H87 H 0.9035(11) 0.5325(12) 0.9194(8) 0.065(5) Uiso 1.000000 R
C88 C 0.9124(9) 0.4405(10) 0.9646(8) 0.045(4) Uani 1.000000 .
H88 H 0.8513(9) 0.3989(10) 0.9381(8) 0.054(5) Uiso 1.000000 R
C89 C 0.9643(12) 0.4213(9) 1.0122(8) 0.046(4) Uani 1.000000 .
H89 H 0.9397(12) 0.3684(9) 1.0216(8) 0.055(5) Uiso 1.000000 R
Cl1 Cl 0.6470(3) 0.2403(3) 0.5980(3) 0.0722(13) Uani 1.000000 .
Cl2 Cl 0.6431(3) 0.0500(3) 0.5539(3) 0.0800(14) Uani 1.000000 .
Cl3 Cl 0.0125(2) 0.6542(2) 0.68989(19) 0.0417(9) Uani 1.000000 .
Cl4 Cl 0.0748(2) 0.5863(3) 0.7970(2) 0.0517(10) Uani 1.000000 .
Cl5 Cl 0.1027(3) 0.8971(3) 0.7863(2) 0.0819(15) Uani 1.000000 .
Cl6 Cl 0.2370(4) 1.0394(3) 0.9149(3) 0.0893(16) Uani 1.000000 .
Cl7 Cl 0.3687(4) 0.8377(4) 0.8525(3) 0.1097(19) Uani 1.000000 .
Cl8 Cl 0.5617(3) 0.9590(4) 0.9150(3) 0.0984(17) Uani 1.000000 .
F1 F 0.3522(8) 0.0857(7) 0.6821(7) 0.142(5) Uani 1.000000 .
F2 F 0.3866(9) 0.1236(8) 0.7993(7) 0.143(5) Uani 1.000000 .
F3 F 0.5124(8) 0.0662(10) 0.7831(9) 0.198(8) Uani 1.000000 .
F4 F 0.4765(12) 0.0151(10) 0.6606(8) 0.211(8) Uani 1.000000 .
F5 F 0.3694(6) -0.0226(7) 0.7235(5) 0.088(3) Uani 1.000000 .
F6 F 0.4974(7) 0.1701(7) 0.7360(6) 0.111(4) Uani 1.000000 .
N1 N 0.4714(6) 0.3898(6) 0.6715(5) 0.0182(16) Uani 1.000000 .
N2 N 0.3399(6) 0.3079(6) 0.7281(5) 0.021(2) Uani 1.000000 .
N3 N 0.2976(6) 0.5403(6) 0.8567(5) 0.019(2) Uani 1.000000 .
N4 N 0.3690(5) 0.5141(6) 0.6638(5) 0.016(2) Uani 1.000000 .
N5 N 0.4408(6) 0.6279(6) 0.8126(5) 0.017(2) Uani 1.000000 .
N6 N 0.5549(6) 0.5174(6) 0.8149(5) 0.0182(16) Uani 1.000000 .
N7 N 0.5075(6) 0.5859(6) 0.6076(5) 0.020(2) Uani 1.000000 .
N8 N 0.6890(6) 0.6018(6) 0.7650(5) 0.023(2) Uani 1.000000 .
Ni3 Ni 0.44176(9) 0.41505(10) 0.77188(8) 0.0194(4) Uani 1.000000 .
Ni4 Ni 0.33639(9) 0.52372(10) 0.76186(8) 0.0203(4) Uani 1.000000 .
Ni2 Ni 0.56784(10) 0.61815(10) 0.78910(8) 0.0204(4) Uani 1.000000 .
Ni1 Ni 0.48793(9) 0.48714(10) 0.63553(8) 0.0199(4) Uani 1.000000 .
O1 O 0.4323(4) 0.4322(5) 0.8709(4) 0.0191(19) Uani 1.000000 .
O2 O 0.2278(5) 0.4319(5) 0.7076(4) 0.023(2) Uani 1.000000 .
O3 O 0.0258(5) 0.2382(5) 0.9002(4) 0.026(2) Uani 1.000000 .
O4 O 0.5962(5) 0.4507(5) 0.5996(4) 0.0214(19) Uani 1.000000 .
O5 O 0.5780(5) 0.7237(5) 0.7732(4) 0.024(2) Uani 1.000000 .
O6 O 0.9081(5) 0.7731(5) 0.5817(4) 0.023(2) Uani 1.000000 .
P1 P 0.4338(3) 0.0742(4) 0.7294(3) 0.0741(16) Uani 1.000000 .
H6a H 0.5543(6) 0.5406(6) 0.8671(5) 0.0218(19) Uiso 1.000000 R
H1 H 0.5315(6) 0.3766(6) 0.6715(5) 0.0218(19) Uiso 1.000000 R
H4 H 0.3207(5) 0.4642(6) 0.6294(5) 0.019(3) Uiso 1.000000 R
H5a H 0.4284(6) 0.6723(6) 0.7977(5) 0.020(3) Uiso 1.000000 R

loop_
_atom_site_aniso_label
_atom_site_aniso_U_11
_atom_site_aniso_U_22
_atom_site_aniso_U_33
_atom_site_aniso_U_12
_atom_site_aniso_U_13
_atom_site_aniso_U_23
C1 0.013(4) 0.030(6) 0.019(5) 0.002(4) 0.004(4) 0.014(5)
C2 0.022(6) 0.009(7) 0.017(7) 0.001(5) 0.007(5) 0.007(6)
C3 0.009(6) 0.027(8) 0.025(8) 0.000(5) 0.000(5) 0.011(7)
C4 0.025(7) 0.015(7) 0.013(7) 0.003(5) 0.002(5) 0.010(6)
C5 0.029(5) 0.015(5) 0.021(5) -0.006(4) 0.007(4) 0.011(5)
C6 0.038(8) 0.015(7) 0.015(8) -0.012(6) -0.006(6) 0.002(7)
C7 0.043(8) 0.026(8) 0.030(8) 0.007(6) 0.019(6) 0.018(7)
C8 0.029(5) 0.015(5) 0.021(5) -0.006(4) 0.007(4) 0.011(5)
C9 0.026(7) 0.017(7) 0.015(7) -0.004(5) 0.003(5) 0.007(7)
C10 0.012(6) 0.026(8) 0.025(8) 0.000(5) 0.007(5) 0.012(7)
C11 0.017(6) 0.035(9) 0.025(8) 0.002(6) 0.011(5) 0.022(7)
C12 0.025(7) 0.029(8) 0.018(8) 0.004(6) 0.002(5) 0.015(7)
C13 0.008(6) 0.022(7) 0.018(7) -0.005(5) 0.003(5) 0.009(7)
C14 0.017(6) 0.026(8) 0.025(8) -0.002(5) 0.011(5) 0.013(7)
C15 0.033(7) 0.026(8) 0.024(8) 0.002(6) 0.007(6) 0.011(7)
C16 0.041(8) 0.031(8) 0.020(8) 0.009(6) 0.015(6) 0.018(7)
C17 0.017(7) 0.035(8) 0.044(9) 0.004(6) 0.018(6) 0.024(8)
C18 0.030(7) 0.023(8) 0.021(7) 0.001(6) 0.005(5) 0.014(7)
C19 0.033(7) 0.024(8) 0.019(7) 0.000(6) 0.016(6) 0.012(7)
C20 0.012(6) 0.019(7) 0.029(8) -0.009(5) 0.004(5) 0.009(7)
C21 0.023(7) 0.060(10) 0.048(9) 0.012(7) 0.019(6) 0.036(9)
C22 0.042(8) 0.045(10) 0.027(8) -0.005(7) -0.001(6) 0.021(8)
C23 0.016(6) 0.026(8) 0.013(7) 0.000(5) 0.003(5) 0.003(7)
C24 0.018(6) 0.018(7) 0.017(7) -0.004(5) 0.001(5) 0.010(6)
C25 0.010(6) 0.019(7) 0.025(7) -0.005(5) 0.001(5) 0.008(7)
C26 0.022(7) 0.026(8) 0.033(8) 0.008(6) 0.014(5) 0.021(7)
C27 0.012(6) 0.051(9) 0.035(8) 0.001(6) 0.005(5) 0.027(8)
C28 0.023(7) 0.030(8) 0.040(9) 0.002(6) 0.014(6) 0.022(7)
C29 0.019(7) 0.033(8) 0.023(8) 0.008(6) 0.007(5) 0.019(7)
C30 0.018(6) 0.026(8) 0.025(8) 0.002(5) 0.001(5) 0.019(7)
C31 0.026(7) 0.036(8) 0.017(7) -0.005(6) -0.001(5) 0.019(7)
C32 0.013(4) 0.030(6) 0.019(5) 0.002(4) 0.004(4) 0.014(5)
C33 0.019(6) 0.020(8) 0.031(8) 0.003(5) 0.010(6) 0.013(7)
C34 0.022(7) 0.022(8) 0.024(8) 0.006(6) -0.000(5) 0.017(7)
C35 0.022(7) 0.028(8) 0.018(7) 0.009(6) 0.012(5) 0.012(7)
C36 0.014(6) 0.029(8) 0.016(7) -0.000(5) 0.001(5) 0.013(7)
C37 0.026(7) 0.021(8) 0.016(7) -0.005(6) 0.006(5) 0.008(7)
C38 0.030(7) 0.040(9) 0.021(8) -0.001(6) 0.006(6) 0.015(8)
C39 0.028(8) 0.032(9) 0.030(9) -0.011(6) -0.013(6) 0.004(8)
C40 0.014(6) 0.035(9) 0.025(8) -0.001(6) 0.009(5) 0.019(7)
C41 0.016(6) 0.019(8) 0.029(8) 0.003(5) 0.000(5) 0.014(7)
C42 0.013(6) 0.025(8) 0.024(8) -0.000(5) 0.006(5) 0.014(7)
C43 0.017(6) 0.020(7) 0.011(7) -0.001(5) -0.001(5) 0.005(6)
C44 0.016(6) 0.031(8) 0.016(7) 0.006(6) 0.005(5) 0.008(7)
C45 0.018(6) 0.022(7) 0.026(7) 0.003(5) 0.009(5) 0.019(7)
C46 0.016(6) 0.019(7) 0.018(7) 0.000(5) 0.002(5) 0.012(6)
C47 0.011(6) 0.032(8) 0.035(8) 0.004(5) 0.005(5) 0.020(7)
C48 0.024(7) 0.025(8) 0.030(8) 0.007(6) 0.002(6) 0.019(7)
C49 0.022(7) 0.023(8) 0.009(7) 0.006(6) -0.001(5) 0.004(6)
C50 0.022(5) 0.042(6) 0.028(6) 0.007(4) 0.014(4) 0.024(5)
C51 0.030(7) 0.019(8) 0.029(8) 0.010(6) 0.018(6) 0.009(7)
C52 0.023(7) 0.056(10) 0.046(9) 0.023(7) 0.013(6) 0.033(8)
C53 0.022(5) 0.042(6) 0.028(6) 0.007(4) 0.014(4) 0.024(5)
C54 0.023(7) 0.032(8) 0.025(8) 0.002(6) 0.001(5) 0.018(7)
C55 0.016(6) 0.027(8) 0.005(7) 0.002(6) -0.005(5) 0.001(6)
C56 0.016(6) 0.022(8) 0.018(7) 0.004(5) 0.004(5) 0.010(7)
C57 0.015(6) 0.029(8) 0.028(8) 0.000(6) 0.010(5) 0.017(7)
C58 0.022(5) 0.037(6) 0.030(6) -0.000(4) 0.006(4) 0.025(5)
C59 0.024(7) 0.042(9) 0.034(9) 0.005(6) 0.012(6) 0.019(8)
C60 0.015(6) 0.034(9) 0.040(9) 0.005(6) 0.007(6) 0.024(8)
C61 0.013(6) 0.037(9) 0.023(8) -0.002(6) 0.007(5) 0.017(7)
C62 0.015(7) 0.045(10) 0.052(10) -0.004(6) 0.004(6) 0.020(8)
C63 0.032(8) 0.037(9) 0.049(9) -0.011(6) 0.008(6) 0.031(8)
C64 0.016(6) 0.023(8) 0.018(7) -0.005(5) -0.003(5) 0.013(7)
C65 0.015(6) 0.018(8) 0.023(8) -0.001(5) 0.000(5) 0.008(7)
C66 0.017(6) 0.017(8) 0.015(7) -0.005(5) -0.002(5) 0.005(7)
C67 0.012(6) 0.033(9) 0.044(9) -0.007(6) 0.004(6) 0.022(8)
C68 0.039(8) 0.011(7) 0.024(8) -0.011(6) -0.002(6) 0.004(7)
C69 0.022(5) 0.037(6) 0.030(6) -0.000(4) 0.006(4) 0.025(5)
C70 0.024(7) 0.012(7) 0.013(7) -0.002(5) 0.010(5) 0.003(6)
C71 0.027(7) 0.023(8) 0.020(7) 0.004(6) 0.005(5) 0.016(7)
C72 0.022(7) 0.019(7) 0.028(8) 0.007(5) 0.003(5) 0.012(7)
C73 0.012(6) 0.039(9) 0.020(7) -0.004(6) 0.002(5) 0.019(7)
C74 0.023(7) 0.028(8) 0.016(7) 0.000(6) 0.007(5) 0.017(7)
C75 0.020(7) 0.021(8) 0.012(7) -0.008(5) -0.001(5) 0.006(6)
C76 0.032(7) 0.031(8) 0.029(8) 0.000(6) 0.006(6) 0.024(7)
C77 0.028(7) 0.014(7) 0.014(7) 0.002(5) -0.003(5) 0.007(6)
C78 0.025(7) 0.027(8) 0.030(8) 0.006(6) 0.010(6) 0.016(7)
C79 0.025(7) 0.046(9) 0.043(9) 0.010(6) 0.011(6) 0.030(8)
C80 0.036(8) 0.037(9) 0.031(8) 0.012(7) 0.012(6) 0.020(8)
C81 0.023(7) 0.046(9) 0.030(8) 0.009(6) 0.016(6) 0.018(8)
C82 0.014(6) 0.022(7) 0.025(8) 0.004(5) 0.008(5) 0.013(7)
C83 0.062(11) 0.047(11) 0.17(2) 0.012(9) 0.011(11) 0.062(13)
C84 0.046(9) 0.065(11) 0.023(8) 0.019(8) 0.002(6) 0.010(9)
C85 0.16(2) 0.105(18) 0.15(2) -0.089(15) -0.107(17) 0.090(17)
C86 0.075(17) 0.23(3) 0.31(4) 0.040(19) 0.017(19) 0.20(3)
C87 0.063(11) 0.076(13) 0.034(10) 0.039(10) 0.011(8) 0.023(10)
C88 0.026(8) 0.056(11) 0.044(10) 0.005(7) 0.025(7) 0.012(9)
C89 0.080(12) 0.029(10) 0.034(10) 0.017(9) 0.032(8) 0.013(9)
Cl1 0.040(2) 0.058(3) 0.111(4) 0.005(2) 0.018(2) 0.030(3)
Cl2 0.063(3) 0.074(3) 0.122(4) 0.029(2) 0.041(3) 0.051(3)
Cl3 0.0342(19) 0.052(3) 0.045(2) 0.0153(17) 0.0101(16) 0.024(2)
Cl4 0.054(2) 0.059(3) 0.059(3) 0.0191(19) 0.0130(18) 0.038(2)
Cl5 0.079(3) 0.101(4) 0.079(3) -0.005(3) -0.000(2) 0.068(3)
Cl6 0.131(4) 0.062(3) 0.065(3) 0.002(3) 0.034(3) 0.026(3)
Cl7 0.073(3) 0.081(4) 0.154(5) 0.023(3) -0.015(3) 0.028(4)
Cl8 0.082(4) 0.108(4) 0.097(4) 0.005(3) 0.035(3) 0.043(4)
F1 0.148(11) 0.083(9) 0.177(12) 0.007(7) -0.080(9) 0.061(9)
F2 0.151(11) 0.128(11) 0.133(11) 0.015(9) 0.075(9) 0.043(10)
F3 0.072(8) 0.262(17) 0.34(2) -0.024(9) -0.059(10) 0.252(17)
F4 0.285(18) 0.181(15) 0.170(14) 0.082(14) 0.206(14) 0.044(13)
F5 0.078(7) 0.106(8) 0.093(8) 0.004(6) 0.002(5) 0.066(7)
F6 0.076(7) 0.125(10) 0.157(10) -0.005(6) 0.009(6) 0.102(9)
N1 0.018(4) 0.020(4) 0.023(4) 0.001(3) 0.008(3) 0.017(4)
N2 0.022(5) 0.011(6) 0.029(7) -0.004(4) 0.009(4) 0.011(6)
N3 0.023(5) 0.012(6) 0.020(6) 0.006(4) 0.011(4) 0.004(5)
N4 0.006(5) 0.017(6) 0.027(6) -0.002(4) -0.000(4) 0.014(5)
N5 0.022(5) 0.018(6) 0.008(6) 0.004(4) 0.004(4) 0.003(5)
N6 0.018(4) 0.020(4) 0.023(4) 0.001(3) 0.008(3) 0.017(4)
N7 0.016(5) 0.024(6) 0.016(6) -0.001(4) 0.005(4) 0.007(5)
N8 0.012(5) 0.034(7) 0.024(6) -0.000(4) 0.009(4) 0.017(6)
Ni3 0.0158(8) 0.0250(10) 0.0214(9) 0.0005(7) 0.0068(6) 0.0159(9)
Ni4 0.0155(8) 0.0251(10) 0.0231(10) -0.0014(7) 0.0055(6) 0.0161(9)
Ni2 0.0160(8) 0.0235(10) 0.0242(10) 0.0004(7) 0.0079(6) 0.0147(9)
Ni1 0.0172(8) 0.0249(10) 0.0230(10) 0.0020(7) 0.0073(6) 0.0171(9)
O1 0.010(4) 0.024(5) 0.022(5) -0.002(3) 0.004(3) 0.012(4)
O2 0.019(4) 0.032(5) 0.024(5) -0.003(4) 0.005(3) 0.022(5)
O3 0.016(4) 0.042(6) 0.023(5) -0.004(4) 0.004(3) 0.022(5)
O4 0.021(4) 0.026(5) 0.028(5) 0.008(4) 0.015(3) 0.021(4)
O5 0.014(4) 0.030(5) 0.036(5) 0.004(4) 0.014(3) 0.022(5)
O6 0.019(4) 0.025(5) 0.027(5) -0.001(4) 0.006(4) 0.016(5)
P1 0.050(3) 0.102(4) 0.076(4) -0.002(3) 0.003(3) 0.056(4)

loop_
_atom_type_symbol
_atom_type_scat_dispersion_real
_atom_type_scat_dispersion_imag
_atom_type_scat_Cromer_Mann_a1
_atom_type_scat_Cromer_Mann_a2
_atom_type_scat_Cromer_Mann_a3
_atom_type_scat_Cromer_Mann_a4
_atom_type_scat_Cromer_Mann_b1
_atom_type_scat_Cromer_Mann_b2
_atom_type_scat_Cromer_Mann_b3
_atom_type_scat_Cromer_Mann_b4
_atom_type_scat_Cromer_Mann_c
_atom_type_scat_source
_atom_type_scat_dispersion_source
Ni 0.35663 1.12491 12.83760 7.29200 4.44380 2.38000 3.87850 0.25650 12.17630 66.34210 1.03410005569 'International Tables Volume C Table 6.1.1.4 (pp. 500-502)' 'Henke, Gullikson and Davis, At. Data and Nucl. Data Tables, 1993, 54, 2'
C 0.00347 0.00161 2.31000 1.02000 1.58860 0.86500 20.84390 10.20750 0.56870 51.65120 0.215599998832 'International Tables Volume C Table 6.1.1.4 (pp. 500-502)' 'Henke, Gullikson and Davis, At. Data and Nucl. Data Tables, 1993, 54, 2'
Cl 0.14873 0.16029 11.46040 7.19640 6.25560 1.64550 0.01040 1.16620 18.51940 47.77840 -9.55739974976 'International Tables Volume C Table 6.1.1.4 (pp. 500-502)' 'Henke, Gullikson and Davis, At. Data and Nucl. Data Tables, 1993, 54, 2'
H 0.00000 0.00000 0.49300 0.32291 0.14019 0.04081 10.51090 26.12570 3.14236 57.79970 0.0030380000826 'International Tables Volume C Table 6.1.1.4 (pp. 500-502)' 'Henke, Gullikson and Davis, At. Data and Nucl. Data Tables, 1993, 54, 2'
F 0.01794 0.01033 3.53920 2.64120 1.51700 1.02430 10.28250 4.29440 0.26150 26.14760 0.277599990368 'International Tables Volume C Table 6.1.1.4 (pp. 500-502)' 'Henke, Gullikson and Davis, At. Data and Nucl. Data Tables, 1993, 54, 2'
O 0.01158 0.00611 3.04850 2.28680 1.54630 0.86700 13.27710 5.70110 0.32390 32.90890 0.250800013542 'International Tables Volume C Table 6.1.1.4 (pp. 500-502)' 'Henke, Gullikson and Davis, At. Data and Nucl. Data Tables, 1993, 54, 2'
N 0.00653 0.00323 12.21260 3.13220 2.01250 1.16630 0.00570 9.89330 28.99750 0.58260 -11.5290002823 'International Tables Volume C Table 6.1.1.4 (pp. 500-502)' 'Henke, Gullikson and Davis, At. Data and Nucl. Data Tables, 1993, 54, 2'
P 0.10434 0.09671 6.43450 4.17910 1.78000 1.49080 1.90670 27.15700 0.52600 68.16450 1.11489999294 'International Tables Volume C Table 6.1.1.4 (pp. 500-502)' 'Henke, Gullikson and Davis, At. Data and Nucl. Data Tables, 1993, 54, 2'

loop_
_geom_angle_atom_site_label_1
_geom_angle_atom_site_label_2
_geom_angle_atom_site_label_3
_geom_angle
_geom_angle_site_symmetry_1
_geom_angle_site_symmetry_3
_geom_angle_publ_flag
C13 C1 C2 119.8(9) . . ?
O1 C1 C2 121.9(10) . . ?
O1 C1 C13 118.3(9) . . ?
C3 C2 C1 123.0(9) . . ?
C10 C2 C1 118.7(10) . . ?
C10 C2 C3 118.3(10) . . ?
H3 C3 C2 116.5(6) . . ?
N2 C3 C2 127.0(10) . . ?
N2 C3 H3 116.5(6) . . ?
C9 C4 C5 119.3(10) . . ?
N2 C4 C5 128.4(9) . . ?
N2 C4 C9 112.3(9) . . ?
H5 C5 C4 120.0(6) . . ?
C6 C5 C4 120.0(10) . . ?
C6 C5 H5 120.0(6) . . ?
H6 C6 C5 119.6(6) . . ?
C7 C6 C5 120.9(10) . . ?
C7 C6 H6 119.6(7) . . ?
H7 C7 C6 120.8(7) . . ?
C8 C7 C6 118.3(11) . . ?
C8 C7 H7 120.8(7) . . ?
H8 C8 C7 119.3(7) . . ?
C9 C8 C7 121.4(10) . . ?
C9 C8 H8 119.3(6) . . ?
C8 C9 C4 119.5(10) . . ?
N1 C9 C4 116.9(10) . . ?
N1 C9 C8 123.6(9) . . ?
H10 C10 C2 119.3(7) . . ?
C11 C10 C2 121.5(10) . . ?
C11 C10 H10 119.3(6) . . ?
C12 C11 C10 119.0(9) . . ?
C14 C11 C10 122.6(10) . . ?
C14 C11 C12 118.5(10) . . ?
H12 C12 C11 119.9(6) . . ?
C13 C12 C11 120.3(10) . . ?
C13 C12 H12 119.9(7) . . ?
C12 C13 C1 120.7(10) . . ?
H13 C13 C1 119.7(6) . . ?
H13 C13 C12 119.7(7) . . ?
C15 C14 C11 121.5(10) . . ?
C19 C14 C11 120.6(10) . . ?
C19 C14 C15 117.9(9) . . ?
H15 C15 C14 119.8(6) . . ?
C16 C15 C14 120.5(11) . . ?
C16 C15 H15 119.8(7) . . ?
H16 C16 C15 119.7(7) . . ?
C17 C16 C15 120.6(11) . . ?
C17 C16 H16 119.7(6) . . ?
H17 C17 C16 119.1(6) . . ?
C18 C17 C16 121.9(10) . . ?
C18 C17 H17 119.1(6) . . ?
C19 C18 C17 116.6(10) . . ?
C20 C18 C17 121.7(9) . . ?
C20 C18 C19 121.5(10) . . ?
C18 C19 C14 122.4(10) . . ?
O3 C19 C14 115.4(8) . . ?
O3 C19 C18 122.1(10) . . ?
C21 C20 C18 109.2(10) . . ?
C22 C20 C18 108.4(10) . . ?
C22 C20 C21 110.6(9) . . ?
C23 C20 C18 110.6(8) . . ?
C23 C20 C21 109.1(9) . . ?
C23 C20 C22 109.0(9) . . ?
H21a C21 C20 109.5 . . ?
H21b C21 C20 109.5 . . ?
H21b C21 H21a 109.5 . . ?
H21c C21 C20 109.5 . . ?
H21c C21 H21a 109.5 . . ?
H21c C21 H21b 109.5 . . ?
H22a C22 C20 109.5 . . ?
H22b C22 C20 109.5 . . ?
H22b C22 H22a 109.5 . . ?
H22c C22 C20 109.5 . . ?
H22c C22 H22a 109.5 . . ?
H22c C22 H22b 109.5 . . ?
C24 C23 C20 121.7(9) . . ?
C28 C23 C20 121.2(9) . . ?
C28 C23 C24 117.0(10) . . ?
C25 C24 C23 122.0(10) . . ?
O3 C24 C23 123.0(9) . . ?
O3 C24 C25 115.0(8) . . ?
C26 C25 C24 118.1(9) . . ?
C29 C25 C24 121.7(9) . . ?
C29 C25 C26 120.1(9) . . ?
H26 C26 C25 119.2(6) . . ?
C27 C26 C25 121.6(10) . . ?
C27 C26 H26 119.2(7) . . ?
H27 C27 C26 121.1(7) . . ?
C28 C27 C26 117.9(10) . . ?
C28 C27 H27 121.1(6) . . ?
C27 C28 C23 123.2(10) . . ?
H28 C28 C23 118.4(6) . . ?
H28 C28 C27 118.4(6) . . ?
C30 C29 C25 118.4(10) . . ?
C34 C29 C25 123.6(10) . . ?
C34 C29 C30 118.0(10) . . ?
H30 C30 C29 119.2(6) . . ?
C31 C30 C29 121.6(10) . . ?
C31 C30 H30 119.2(7) . . ?
H31 C31 C30 119.6(7) . . ?
C32 C31 C30 120.9(10) . . ?
C32 C31 H31 119.6(6) . . ?
C33 C32 C31 119.4(9) . . ?
O2 C32 C31 118.4(10) . . ?
O2 C32 C33 122.2(10) . . ?
C34 C33 C32 117.6(10) . . ?
C35 C33 C32 123.0(9) . . ?
C35 C33 C34 119.3(10) . . ?
C33 C34 C29 122.6(11) . . ?
H34 C34 C29 118.7(6) . . ?
H34 C34 C33 118.7(7) . . ?
H35 C35 C33 118.0(6) . . ?
N3 C35 C33 124.1(10) . . ?
N3 C35 H35 118.0(6) . . ?
C41 C36 C37 120.8(10) . . ?
N3 C36 C37 127.7(9) . . ?
N3 C36 C41 111.4(9) . . ?
H37 C37 C36 120.2(6) . . ?
C38 C37 C36 119.7(10) . . ?
C38 C37 H37 120.2(6) . . ?
H38 C38 C37 120.5(6) . . ?
C39 C38 C37 119.1(11) . . ?
C39 C38 H38 120.5(7) . . ?
H39 C39 C38 119.6(7) . . ?
C40 C39 C38 120.9(11) . . ?
C40 C39 H39 119.6(6) . . ?
H40 C40 C39 119.5(6) . . ?
C41 C40 C39 120.9(10) . . ?
C41 C40 H40 119.5(6) . . ?
C40 C41 C36 118.5(10) . . ?
N5 C41 C36 116.7(9) . . ?
N5 C41 C40 124.8(9) . . ?
C48 C42 C43 117.6(9) . . ?
O4 C42 C43 124.9(10) . . ?
O4 C42 C48 117.5(10) . . ?
C44 C43 C42 122.4(9) . . ?
C45 C43 C42 119.5(10) . . ?
C45 C43 C44 118.0(10) . . ?
N7 C44 C43 124.9(10) . . ?
H45 C45 C43 118.9(7) . . ?
C46 C45 C43 122.3(10) . . ?
C46 C45 H45 118.9(6) . . ?
C47 C46 C45 118.3(9) . . ?
C55 C46 C45 124.1(10) . . ?
C55 C46 C47 117.6(10) . . ?
H47 C47 C46 119.6(6) . . ?
C48 C47 C46 120.8(11) . . ?
C48 C47 H47 119.6(7) . . ?
C47 C48 C42 121.5(10) . . ?
H48 C48 C42 119.3(6) . . ?
H48 C48 C47 119.3(7) . . ?
C54 C49 C50 121.2(11) . . ?
N7 C49 C50 127.2(9) . . ?
N7 C49 C54 111.6(10) . . ?
H50 C50 C49 120.6(6) . . ?
C51 C50 C49 118.8(10) . . ?
C51 C50 H50 120.6(7) . . ?
H51 C51 C50 119.3(7) . . ?
C52 C51 C50 121.4(11) . . ?
C52 C51 H51 119.3(7) . . ?
H52 C52 C51 120.6(7) . . ?
C53 C52 C51 118.8(11) . . ?
C53 C52 H52 120.6(7) . . ?
H53 C53 C52 120.1(7) . . ?
C54 C53 C52 119.8(10) . . ?
C54 C53 H53 120.1(6) . . ?
C53 C54 C49 119.8(11) . . ?
N4 C54 C49 117.3(11) . . ?
N4 C54 C53 122.7(9) . . ?
C56 C55 C46 123.3(10) . . ?
C60 C55 C46 117.7(10) . . ?
C60 C55 C56 119.0(10) . . ?
C57 C56 C55 120.7(11) . . ?
O6 C56 C55 116.0(9) . . ?
O6 C56 C57 123.2(10) . . ?
C58 C57 C56 118.9(11) . . ?
C61 C57 C56 119.0(11) . . ?
C61 C57 C58 122.1(9) . . ?
H58 C58 C57 118.7(7) . . ?
C59 C58 C57 122.6(11) . . ?
C59 C58 H58 118.7(7) . . ?
H59 C59 C58 120.1(7) . . ?
C60 C59 C58 119.9(12) . . ?
C60 C59 H59 120.1(8) . . ?
C59 C60 C55 118.8(11) . . ?
H60 C60 C55 120.6(6) . . ?
H60 C60 C59 120.6(8) . . ?
C62 C61 C57 108.4(10) . . ?
C63 C61 C57 109.8(9) . . ?
C63 C61 C62 108.3(8) . . ?
C64 C61 C57 113.8(8) . . ?
C64 C61 C62 108.9(9) . . ?
C64 C61 C63 107.4(10) . . ?
H62a C62 C61 109.5 . . ?
H62b C62 C61 109.5 . . ?
H62b C62 H62a 109.5 . . ?
H62c C62 C61 109.5 . . ?
H62c C62 H62a 109.5 . . ?
H62c C62 H62b 109.5 . . ?
H63a C63 C61 109.5 . . ?
H63b C63 C61 109.5 . . ?
H63b C63 H63a 109.5 . . ?
H63c C63 C61 109.5 . . ?
H63c C63 H63a 109.5 . . ?
H63c C63 H63b 109.5 . . ?
C65 C64 C61 121.1(10) . . ?
C69 C64 C61 122.7(10) . . ?
C69 C64 C65 116.2(11) . . ?
C66 C65 C64 120.9(11) . . ?
O6 C65 C64 121.2(10) . . ?
O6 C65 C66 117.9(9) . . ?
C67 C66 C65 119.2(10) . . ?
C70 C66 C65 120.1(10) . . ?
C70 C66 C67 120.6(11) . . ?
H67 C67 C66 119.8(7) . . ?
C68 C67 C66 120.3(12) . . ?
C68 C67 H67 119.8(8) . . ?
H68 C68 C67 120.0(8) . . ?
C69 C68 C67 119.9(12) . . ?
C69 C68 H68 120.0(7) . . ?
C68 C69 C64 123.3(11) . . ?
H69 C69 C64 118.4(7) . . ?
H69 C69 C68 118.4(7) . . ?
C71 C70 C66 122.0(10) . . ?
C75 C70 C66 120.3(10) . . ?
C75 C70 C71 117.5(9) . . ?
H71 C71 C70 119.0(6) . . ?
C72 C71 C70 121.9(10) . . ?
C72 C71 H71 119.0(7) . . ?
H72 C72 C71 119.8(7) . . ?
C73 C72 C71 120.4(11) . . ?
C73 C72 H72 119.8(6) . . ?
C74 C73 C72 118.7(9) . . ?
O5 C73 C72 118.5(10) . . ?
O5 C73 C74 122.8(10) . . ?
C75 C74 C73 118.0(10) . . ?
C76 C74 C73 125.7(9) . . ?
C76 C74 C75 116.3(11) . . ?
C74 C75 C70 123.4(11) . . ?
H75 C75 C70 118.3(6) . . ?
H75 C75 C74 118.3(7) . . ?
H76 C76 C74 118.2(6) . . ?
N8 C76 C74 123.5(11) . . ?
N8 C76 H76 118.2(7) . . ?
C82 C77 C78 121.2(10) . . ?
N8 C77 C78 127.7(9) . . ?
N8 C77 C82 111.1(10) . . ?
H78 C78 C77 120.7(6) . . ?
C79 C78 C77 118.6(10) . . ?
C79 C78 H78 120.7(7) . . ?
H79 C79 C78 119.2(7) . . ?
C80 C79 C78 121.5(12) . . ?
C80 C79 H79 119.2(8) . . ?
H80 C80 C79 120.0(8) . . ?
C81 C80 C79 120.0(12) . . ?
C81 C80 H80 120.0(7) . . ?
H81 C81 C80 120.3(7) . . ?
C82 C81 C80 119.5(10) . . ?
C82 C81 H81 120.3(6) . . ?
C81 C82 C77 119.2(10) . . ?
N6 C82 C77 116.6(10) . . ?
N6 C82 C81 124.0(9) . . ?
H83b C83 H83a 107.78858077(3) . . ?
Cl1 C83 H83a 109.0(6) . . ?
Cl1 C83 H83b 109.0(6) . . ?
Cl2 C83 H83a 109.0(6) . . ?
Cl2 C83 H83b 109.0(7) . . ?
Cl2 C83 Cl1 112.9(8) . . ?
H84b C84 H84a 108.1 . . ?
Cl3 C84 H84a 109.5(4) . . ?
Cl3 C84 H84b 109.5(5) . . ?
Cl4 C84 H84a 109.5(4) . . ?
Cl4 C84 H84b 109.5(4) . . ?
Cl4 C84 Cl3 110.8(7) . . ?
H85b C85 H85a 106.7 . . ?
Cl5 C85 H85a 107.0(9) . . ?
Cl5 C85 H85b 107.0(8) . . ?
Cl6 C85 H85a 107.0(9) . . ?
Cl6 C85 H85b 107.0(9) . . ?
Cl6 C85 Cl5 121.3(11) . . ?
H86b C86 H86a 107.13099353(2) . . ?
Cl7 C86 H86a 107.8(9) . . ?
Cl7 C86 H86b 107.8(9) . . ?
Cl8 C86 H86a 107.8(9) . . ?
Cl8 C86 H86b 107.8(10) . . ?
Cl8 C86 Cl7 118.1(14) . . ?
C88 C87 H87 120.4(9) . . ?
C89 C87 H87 120.4(10) 2_767 . ?
C89 C87 C88 119.1(13) 2_767 . ?
H88 C88 C87 118.7(9) . . ?
C89 C88 C87 122.6(13) . . ?
C89 C88 H88 118.7(9) . . ?
C88 C89 C87 118.2(13) . 2_767 ?
H89 C89 C87 120.9(10) . 2_767 ?
H89 C89 C88 120.9(9) . . ?
Ni3 N1 C9 109.6(6) . . ?
Ni1 N1 C9 111.7(6) . . ?
Ni1 N1 Ni3 118.3(5) . . ?
H1 N1 C9 105.4(6) . . ?
H1 N1 Ni3 105.4(3) . . ?
H1 N1 Ni1 105.4(2) . . ?
C4 N2 C3 122.1(9) . . ?
Ni3 N2 C3 123.6(8) . . ?
Ni3 N2 C4 114.1(6) . . ?
C36 N3 C35 119.4(9) . . ?
Ni4 N3 C35 126.9(8) . . ?
Ni4 N3 C36 113.7(6) . . ?
Ni4 N4 C54 112.3(7) . . ?
Ni1 N4 C54 110.3(6) . . ?
Ni1 N4 Ni4 119.6(4) . . ?
H4 N4 C54 104.3(6) . . ?
H4 N4 Ni4 104.3(2) . . ?
H4 N4 Ni1 104.3(3) . . ?
Ni4 N5 C41 110.5(6) . . ?
Ni2 N5 C41 111.2(6) . . ?
Ni2 N5 Ni4 116.9(5) . . ?
H5a N5 C41 105.8(6) . . ?
H5a N5 Ni4 105.8(3) . . ?
H5a N5 Ni2 105.8(3) . . ?
Ni3 N6 C82 108.1(7) . . ?
Ni2 N6 C82 111.2(6) . . ?
Ni2 N6 Ni3 120.3(4) . . ?
H6a N6 C82 105.3(5) . . ?
H6a N6 Ni3 105.3(3) . . ?
H6a N6 Ni2 105.3(3) . . ?
C49 N7 C44 120.3(9) . . ?
Ni1 N7 C44 125.1(8) . . ?
Ni1 N7 C49 114.6(6) . . ?
C77 N8 C76 120.2(10) . . ?
Ni2 N8 C76 124.8(9) . . ?
Ni2 N8 C77 114.9(6) . . ?
N2 Ni3 N1 86.5(4) . . ?
N6 Ni3 N1 91.8(4) . . ?
N6 Ni3 N2 174.3(4) . . ?
Ni4 Ni3 N1 91.7(3) . . ?
Ni4 Ni3 N2 95.3(3) . . ?
Ni4 Ni3 N6 90.1(3) . . ?
O1 Ni3 N1 169.7(3) . . ?
O1 Ni3 N2 96.0(3) . . ?
O1 Ni3 N6 84.8(3) . . ?
O1 Ni3 Ni4 98.0(2) . . ?
N4 Ni4 N3 174.6(4) . . ?
N5 Ni4 N3 87.6(4) . . ?
N5 Ni4 N4 92.2(3) . . ?
Ni3 Ni4 N3 91.9(3) . . ?
Ni3 Ni4 N4 93.4(3) . . ?
Ni3 Ni4 N5 92.0(3) . . ?
O2 Ni4 N3 94.8(3) . . ?
O2 Ni4 N4 84.7(3) . . ?
O2 Ni4 N5 172.2(4) . . ?
O2 Ni4 Ni3 95.4(2) . . ?
N6 Ni2 N5 91.4(4) . . ?
N8 Ni2 N5 176.8(4) . . ?
N8 Ni2 N6 85.8(4) . . ?
Ni1 Ni2 N5 91.6(3) . . ?
Ni1 Ni2 N6 86.7(3) . . ?
Ni1 Ni2 N8 86.8(3) . . ?
O5 Ni2 N5 85.5(3) . . ?
O5 Ni2 N6 174.3(4) . . ?
O5 Ni2 N8 97.5(3) . . ?
O5 Ni2 Ni1 98.0(2) . . ?
N4 Ni1 N1 94.0(3) . . ?
N7 Ni1 N1 176.2(4) . . ?
N7 Ni1 N4 85.8(4) . . ?
Ni2 Ni1 N1 88.9(3) . . ?
Ni2 Ni1 N4 83.5(3) . . ?
Ni2 Ni1 N7 87.4(3) . . ?
O4 Ni1 N1 84.7(3) . . ?
O4 Ni1 N4 174.2(4) . . ?
O4 Ni1 N7 95.9(3) . . ?
O4 Ni1 Ni2 102.1(2) . . ?
Ni3 O1 C1 127.9(7) . . ?
Ni4 O2 C32 128.4(7) . . ?
C24 O3 C19 120.7(8) . . ?
Ni1 O4 C42 126.5(7) . . ?
Ni2 O5 C73 125.7(7) . . ?
C65 O6 C56 121.6(8) . . ?
F2 P1 F1 85.5(8) . . ?
F3 P1 F1 175.3(10) . . ?
F3 P1 F2 89.7(9) . . ?
F4 P1 F1 96.2(9) . . ?
F4 P1 F2 173.9(8) . . ?
F4 P1 F3 88.5(10) . . ?
F5 P1 F1 92.7(5) . . ?
F5 P1 F2 89.9(6) . . ?
F5 P1 F3 87.0(6) . . ?
F5 P1 F4 84.2(7) . . ?
F6 P1 F1 87.4(6) . . ?
F6 P1 F2 89.8(7) . . ?
F6 P1 F3 92.8(6) . . ?
F6 P1 F4 96.2(7) . . ?
F6 P1 F5 179.6(6) . . ?

loop_
_geom_bond_atom_site_label_1
_geom_bond_atom_site_label_2
_geom_bond_distance
_geom_bond_site_symmetry_2
_geom_bond_publ_flag
C1 C2 1.398(14) . ?
C1 C13 1.388(14) . ?
C1 O1 1.341(11) . ?
C2 C3 1.418(14) . ?
C2 C10 1.428(13) . ?
C3 H3 0.9500 . ?
C3 N2 1.307(12) . ?
C4 C5 1.374(14) . ?
C4 C9 1.392(13) . ?
C4 N2 1.415(13) . ?
C5 H5 0.9500 . ?
C5 C6 1.372(14) . ?
C6 H6 0.9500 . ?
C6 C7 1.388(14) . ?
C7 H7 0.9500 . ?
C7 C8 1.370(14) . ?
C8 H8 0.9500 . ?
C8 C9 1.370(14) . ?
C9 N1 1.439(13) . ?
C10 H10 0.9500 . ?
C10 C11 1.364(14) . ?
C11 C12 1.410(14) . ?
C11 C14 1.493(13) . ?
C12 H12 0.9500 . ?
C12 C13 1.393(13) . ?
C13 H13 0.9500 . ?
C14 C15 1.386(14) . ?
C14 C19 1.398(14) . ?
C15 H15 0.9500 . ?
C15 C16 1.402(13) . ?
C16 H16 0.9500 . ?
C16 C17 1.354(14) . ?
C17 H17 0.9500 . ?
C17 C18 1.398(14) . ?
C18 C19 1.417(13) . ?
C18 C20 1.535(14) . ?
C19 O3 1.372(12) . ?
C20 C21 1.541(14) . ?
C20 C22 1.535(15) . ?
C20 C23 1.529(14) . ?
C21 H21a 0.9800 . ?
C21 H21b 0.9800 . ?
C21 H21c 0.9800 . ?
C22 H22a 0.9800 . ?
C22 H22b 0.9800 . ?
C22 H22c 0.9800 . ?
C23 C24 1.408(13) . ?
C23 C28 1.372(14) . ?
C24 C25 1.397(13) . ?
C24 O3 1.358(11) . ?
C25 C26 1.387(14) . ?
C25 C29 1.506(13) . ?
C26 H26 0.9500 . ?
C26 C27 1.393(13) . ?
C27 H27 0.9500 . ?
C27 C28 1.391(14) . ?
C28 H28 0.9500 . ?
C29 C30 1.411(14) . ?
C29 C34 1.363(14) . ?
C30 H30 0.9500 . ?
C30 C31 1.373(13) . ?
C31 H31 0.9500 . ?
C31 C32 1.383(14) . ?
C32 C33 1.434(14) . ?
C32 O2 1.324(11) . ?
C33 C34 1.423(13) . ?
C33 C35 1.414(14) . ?
C34 H34 0.9500 . ?
C35 H35 0.9500 . ?
C35 N3 1.302(12) . ?
C36 C37 1.380(14) . ?
C36 C41 1.417(13) . ?
C36 N3 1.438(13) . ?
C37 H37 0.9500 . ?
C37 C38 1.373(14) . ?
C38 H38 0.9500 . ?
C38 C39 1.418(14) . ?
C39 H39 0.9500 . ?
C39 C40 1.352(14) . ?
C40 H40 0.9500 . ?
C40 C41 1.373(15) . ?
C41 N5 1.446(13) . ?
C42 C43 1.416(14) . ?
C42 C48 1.399(14) . ?
C42 O4 1.316(11) . ?
C43 C44 1.414(15) . ?
C43 C45 1.428(13) . ?
C44 N7 1.337(12) . ?
C45 H45 0.9500 . ?
C45 C46 1.357(14) . ?
C46 C47 1.408(14) . ?
C46 C55 1.523(13) . ?
C47 H47 0.9500 . ?
C47 C48 1.399(13) . ?
C48 H48 0.9500 . ?
C49 C50 1.368(15) . ?
C49 C54 1.381(14) . ?
C49 N7 1.423(13) . ?
C50 H50 0.9500 . ?
C50 C51 1.365(14) . ?
C51 H51 0.9500 . ?
C51 C52 1.394(14) . ?
C52 H52 0.9500 . ?
C52 C53 1.384(15) . ?
C53 H53 0.9500 . ?
C53 C54 1.376(15) . ?
C54 N4 1.430(13) . ?
C55 C56 1.384(14) . ?
C55 C60 1.402(15) . ?
C56 C57 1.412(13) . ?
C56 O6 1.375(12) . ?
C57 C58 1.324(15) . ?
C57 C61 1.524(15) . ?
C58 H58 0.9500 . ?
C58 C59 1.375(15) . ?
C59 H59 0.9500 . ?
C59 C60 1.399(13) . ?
C60 H60 0.9500 . ?
C61 C62 1.540(14) . ?
C61 C63 1.566(14) . ?
C61 C64 1.501(15) . ?
C62 H62a 0.9800 . ?
C62 H62b 0.9800 . ?
C62 H62c 0.9800 . ?
C63 H63a 0.9800 . ?
C63 H63b 0.9800 . ?
C63 H63c 0.9800 . ?
C64 C65 1.428(13) . ?
C64 C69 1.362(15) . ?
C65 C66 1.401(15) . ?
C65 O6 1.358(12) . ?
C66 C67 1.344(15) . ?
C66 C70 1.501(13) . ?
C67 H67 0.9500 . ?
C67 C68 1.399(14) . ?
C68 H68 0.9500 . ?
C68 C69 1.346(15) . ?
C69 H69 0.9500 . ?
C70 C71 1.411(14) . ?
C70 C75 1.351(14) . ?
C71 H71 0.9500 . ?
C71 C72 1.385(13) . ?
C72 H72 0.9500 . ?
C72 C73 1.415(15) . ?
C73 C74 1.412(15) . ?
C73 O5 1.329(11) . ?
C74 C75 1.438(13) . ?
C74 C76 1.414(15) . ?
C75 H75 0.9500 . ?
C76 H76 0.9500 . ?
C76 N8 1.329(12) . ?
C77 C78 1.379(15) . ?
C77 C82 1.389(13) . ?
C77 N8 1.428(13) . ?
C78 H78 0.9500 . ?
C78 C79 1.353(15) . ?
C79 H79 0.9500 . ?
C79 C80 1.400(14) . ?
C80 H80 0.9500 . ?
C80 C81 1.357(15) . ?
C81 H81 0.9500 . ?
C81 C82 1.399(15) . ?
C82 N6 1.428(13) . ?
C83 H83a 0.9900 . ?
C83 H83b 0.9900 . ?
C83 Cl1 1.756(14) . ?
C83 Cl2 1.724(15) . ?
C84 H84a 0.9900 . ?
C84 H84b 0.9900 . ?
C84 Cl3 1.765(12) . ?
C84 Cl4 1.751(14) . ?
C85 H85a 0.9900 . ?
C85 H85b 0.9900 . ?
C85 Cl5 1.677(15) . ?
C85 Cl6 1.628(16) . ?
C86 H86a 0.9900 . ?
C86 H86b 0.9900 . ?
C86 Cl7 1.70(2) . ?
C86 Cl8 1.66(2) . ?
C87 H87 0.9500 . ?
C87 C88 1.391(18) . ?
C87 C89 1.396(18) 2_767 ?
C88 H88 0.9500 . ?
C88 C89 1.324(17) . ?
C89 H89 0.9500 . ?
F1 P1 1.534(10) . ?
F2 P1 1.555(12) . ?
F3 P1 1.550(11) . ?
F4 P1 1.559(12) . ?
F5 P1 1.605(10) . ?
F6 P1 1.584(10) . ?
N1 Ni3 1.906(8) . ?
N1 Ni1 1.953(8) . ?
N1 H1 0.9300 . ?
N2 Ni3 1.868(8) . ?
N3 Ni4 1.871(8) . ?
N4 Ni4 1.923(8) . ?
N4 Ni1 1.899(8) . ?
N4 H4 0.9300 . ?
N5 Ni4 1.873(8) . ?
N5 Ni2 1.912(8) . ?
N5 H5a 0.9300 . ?
N6 Ni3 1.917(8) . ?
N6 Ni2 1.882(8) . ?
N6 H6a 0.9300 . ?
N7 Ni1 1.871(9) . ?
N8 Ni2 1.859(8) . ?
Ni3 Ni4 2.640(2) . ?
Ni3 O1 1.836(7) . ?
Ni4 O2 1.824(7) . ?
Ni2 Ni1 2.889(2) . ?
Ni2 O5 1.854(7) . ?
Ni1 O4 1.849(7) . ?
